data_7113783
loop_
_publ_author_name
'K\"ohn, Randolf D.'
'Pan, Zhida'
'Mahon, Mary F.'
'Kociok-K\"ohn, Gabriele'

_publ_section_title
;
 Trimethyltriazacyclohexane as bridging ligand for triangular Cu3 units
 and C--H hydride abstraction into a Cu6 cluster
;
_journal_coden_ASTM CHCOFS
_journal_issue 11
_journal_name_full
;
 Chemical Communications (Cambridge, United Kingdom)
;
_journal_page_first 1272
_journal_page_last 1273
_journal_paper_doi 10.1039/b302670a
_journal_year 2003
_chemical_formula_moiety '(Cu6 C18 H46 Cl4 N9)(B F4)(C H2 Cl2)2'
_chemical_formula_sum 'C20 H50 B Cl8 Cu6 F4 N9'
_chemical_formula_weight 1168.34
_space_group_IT_number 62
_symmetry_cell_setting orthorhombic
_symmetry_space_group_name_Hall '-P 2ac 2n'
_symmetry_space_group_name_H-M 'P n m a'
_atom_sites_solution_hydrogens geom
_atom_sites_solution_primary direct
_atom_sites_solution_secondary difmap
_audit_creation_method SHELXL-97
_cell_angle_alpha 90.00
_cell_angle_beta 90.00
_cell_angle_gamma 90.00
_cell_formula_units_Z 4
_cell_length_a 14.9910(3)
_cell_length_b 13.4050(4)
_cell_length_c 20.3130(5)
_cell_measurement_reflns_used 63158
_cell_measurement_temperature 150(2)
_cell_measurement_theta_max 27.48
_cell_measurement_theta_min 2.91
_cell_volume 4081.99(18)
_computing_cell_refinement 'Collect, Nonius program suite version 1.9 (1997)'
_computing_data_collection 'Collect, Nonius program suite version 1.9 (1997)'
_computing_data_reduction 'Denzo and Scalepack (Otwinowski & Minor, 1997)'
_computing_molecular_graphics 'ORTEP3 for Windows - L. J. Farrugia, J. Appl. Crystallogr. 1997, 30, 565'
_computing_publication_material 'SHELX97-2, G. M. Sheldrick'
_computing_structure_refinement
;
SHELX97-2 Program for Crystal Structure Analysis. G. M. Sheldrick,
Institut f. Anorg. Chemie der Universitat, Tammanstrasse 4, 
D-3400 Gottingen, Germany, 1998.
;
_computing_structure_solution
; 
SHELXS-86 Program for Crystal Structure Solution. G. M. Sheldrick,
Institut f. Anorg. Chemie der Universitat, Tammanstrasse 4, 
D-3400 Gottingen, Germany, 1986.
;
_diffrn_ambient_temperature 150(2)
_diffrn_measured_fraction_theta_full 0.994
_diffrn_measured_fraction_theta_max 0.994
_diffrn_measurement_device_type 'Nonius Kappa CCD'
_diffrn_measurement_method \f-rotation
_diffrn_radiation_monochromator graphite
_diffrn_radiation_source 'fine-focus sealed tube'
_diffrn_radiation_type MoK\a
_diffrn_radiation_wavelength 0.71073
_diffrn_reflns_av_R_equivalents 0.1297
_diffrn_reflns_av_sigmaI/netI 0.0492
_diffrn_reflns_limit_h_max 19
_diffrn_reflns_limit_h_min -19
_diffrn_reflns_limit_k_max 17
_diffrn_reflns_limit_k_min -16
_diffrn_reflns_limit_l_max 25
_diffrn_reflns_limit_l_min -26
_diffrn_reflns_number 49424
_diffrn_reflns_theta_full 27.43
_diffrn_reflns_theta_max 27.43
_diffrn_reflns_theta_min 3.04
_diffrn_standards_decay_% 0
_exptl_absorpt_coefficient_mu 3.641
_exptl_absorpt_correction_T_max 0.8389
_exptl_absorpt_correction_T_min 0.3796
_exptl_absorpt_correction_type none
_exptl_crystal_colour colourless
_exptl_crystal_density_diffrn 1.901
_exptl_crystal_density_meas ?
_exptl_crystal_density_method 'not measured'
_exptl_crystal_description plate
_exptl_crystal_F_000 2336
_exptl_crystal_size_max 0.33
_exptl_crystal_size_mid 0.18
_exptl_crystal_size_min 0.05
_refine_diff_density_max 0.950
_refine_diff_density_min -1.203
_refine_diff_density_rms 0.143
_refine_ls_extinction_method none
_refine_ls_goodness_of_fit_ref 1.042
_refine_ls_hydrogen_treatment mixed
_refine_ls_matrix_type full
_refine_ls_number_parameters 247
_refine_ls_number_reflns 4830
_refine_ls_number_restraints 0
_refine_ls_restrained_S_all 1.042
_refine_ls_R_factor_all 0.0724
_refine_ls_R_factor_gt 0.0485
_refine_ls_shift/su_max 0.000
_refine_ls_shift/su_mean 0.000
_refine_ls_structure_factor_coef Fsqd
_refine_ls_weighting_details 'calc w=1/[\s^2^(Fo^2^)+(0.0713P)^2^+7.4004P] where P=(Fo^2^+2Fc^2^)/3'
_refine_ls_weighting_scheme calc
_refine_ls_wR_factor_gt 0.1198
_refine_ls_wR_factor_ref 0.1339
_reflns_number_gt 3596
_reflns_number_total 4830
_reflns_threshold_expression >2sigma(I)
_cod_duplicate_entry 7103685
_cod_data_source_file b302670a.txt
_cod_data_source_block pan21
_cod_depositor_comments
;
The following automatic conversions were performed:

'_exptl_crystal_density_meas' value 'not measured' was changed to '?'
- the value is perceived as not measured.

Automatic conversion script
Id: cif_fix_values 3008 2015-01-20 13:52:24Z robertas 
;
_cod_database_code 7113783

loop_
_symmetry_equiv_pos_as_xyz
'x, y, z'
'-x+1/2, -y, z+1/2'
'x+1/2, -y+1/2, -z+1/2'
'-x, y+1/2, -z'
'-x, -y, -z'
'x-1/2, y, -z-1/2'
'-x-1/2, y-1/2, z-1/2'
'x, -y-1/2, z'

loop_
_atom_site_label
_atom_site_type_symbol
_atom_site_fract_x
_atom_site_fract_y
_atom_site_fract_z
_atom_site_U_iso_or_equiv
_atom_site_adp_type
_atom_site_occupancy
_atom_site_symmetry_multiplicity
_atom_site_calc_flag
_atom_site_refinement_flags
Cu1 Cu 0.93884(4) 0.15637(4) 0.33946(3) 0.03065(15) Uani 1 1 d .
Cu2 Cu 0.80560(4) 0.15409(4) 0.42924(3) 0.03004(15) Uani 1 1 d .
Cu3 Cu 0.96217(5) 0.2500 0.44198(4) 0.02935(18) Uani 1 2 d S
Cu4 Cu 0.78620(5) 0.2500 0.31474(4) 0.0343(2) Uani 1 2 d S
Cl1 Cl 0.97863(11) 0.2500 0.24304(8) 0.0371(3) Uani 1 2 d S
Cl2 Cl 0.66378(10) 0.2500 0.41217(8) 0.0378(4) Uani 1 2 d S
Cl3 Cl 1.04516(7) 0.10353(9) 0.41821(5) 0.0364(3) Uani 1 1 d .
C1 C 0.8273(3) 0.0502(4) 0.2468(2) 0.0362(10) Uani 1 1 d .
H1A H 0.8050 -0.0123 0.2267 0.043 Uiso 1 1 calc R
H1B H 0.8580 0.0893 0.2122 0.043 Uiso 1 1 calc R
N1 N 0.8902(2) 0.0266(3) 0.30013(19) 0.0336(8) Uani 1 1 d .
C11 C 0.9655(3) -0.0322(4) 0.2721(3) 0.0428(12) Uani 1 1 d .
H11A H 0.9956 0.0072 0.2381 0.064 Uiso 1 1 calc R
H11B H 0.9424 -0.0939 0.2526 0.064 Uiso 1 1 calc R
H11C H 1.0080 -0.0486 0.3072 0.064 Uiso 1 1 calc R
C2 C 0.8449(3) -0.0328(3) 0.3507(2) 0.0396(11) Uani 1 1 d .
H2A H 0.8874 -0.0490 0.3865 0.048 Uiso 1 1 calc R
H2B H 0.8238 -0.0963 0.3313 0.048 Uiso 1 1 calc R
N2 N 0.7687(3) 0.0227(3) 0.3779(2) 0.0381(9) Uani 1 1 d .
C21 C 0.7209(4) -0.0463(4) 0.4233(3) 0.0558(15) Uani 1 1 d .
H21A H 0.6694 -0.0119 0.4425 0.084 Uiso 1 1 calc R
H21B H 0.7613 -0.0674 0.4585 0.084 Uiso 1 1 calc R
H21C H 0.7004 -0.1049 0.3988 0.084 Uiso 1 1 calc R
C3 C 0.7075(3) 0.0457(4) 0.3233(2) 0.0435(12) Uani 1 1 d .
H3A H 0.6873 -0.0173 0.3026 0.052 Uiso 1 1 calc R
H3B H 0.6543 0.0807 0.3406 0.052 Uiso 1 1 calc R
N3 N 0.7514(2) 0.1085(3) 0.27354(19) 0.0353(8) Uani 1 1 d .
C31 C 0.6883(3) 0.1217(4) 0.2176(3) 0.0474(13) Uani 1 1 d .
H31A H 0.7160 0.1635 0.1837 0.071 Uiso 1 1 calc R
H31B H 0.6336 0.1539 0.2334 0.071 Uiso 1 1 calc R
H31C H 0.6736 0.0563 0.1989 0.071 Uiso 1 1 calc R
C4 C 0.7617(4) 0.2500 0.5575(3) 0.0322(13) Uani 1 2 d S
H4A H 0.7002 0.2500 0.5396 0.039 Uiso 1 2 calc SR
H4B H 0.7579 0.2500 0.6061 0.039 Uiso 1 2 calc SR
N4 N 0.8093(2) 0.1597(3) 0.53500(18) 0.0302(8) Uani 1 1 d .
C41 C 0.7609(3) 0.0728(4) 0.5647(2) 0.0379(10) Uani 1 1 d .
H41A H 0.7000 0.0701 0.5472 0.057 Uiso 1 1 calc R
H41B H 0.7587 0.0806 0.6126 0.057 Uiso 1 1 calc R
H41C H 0.7923 0.0109 0.5536 0.057 Uiso 1 1 calc R
C5 C 0.8999(3) 0.1598(3) 0.5635(2) 0.0332(10) Uani 1 1 d .
H5A H 0.8962 0.1590 0.6121 0.040 Uiso 1 1 calc R
H5B H 0.9326 0.0994 0.5491 0.040 Uiso 1 1 calc R
N5 N 0.9477(3) 0.2500 0.5414(2) 0.0304(11) Uani 1 2 d S
C51 C 1.0377(5) 0.2500 0.5705(3) 0.0400(15) Uani 1 2 d S
H51A H 1.0700 0.3098 0.5563 0.060 Uiso 0.50 1 calc PR
H51B H 1.0702 0.1905 0.5560 0.060 Uiso 0.50 1 calc PR
H51C H 1.0330 0.2497 0.6186 0.060 Uiso 1 2 calc SR
B1 B 0.7066(6) 0.7500 0.2523(4) 0.0430(18) Uani 1 2 d S
F1 F 0.7060(4) 0.7500 0.3190(2) 0.0601(13) Uani 1 2 d S
F2 F 0.6681(4) 0.8330(3) 0.22743(19) 0.0890(15) Uani 1 1 d .
F3 F 0.7940(4) 0.7500 0.2307(3) 0.116(3) Uani 1 2 d S
C6 C 0.5175(7) 0.2500 0.6451(5) 0.084(3) Uani 1 2 d S
H6A H 0.5722 0.2500 0.6725 0.100 Uiso 1 2 calc SR
H6B H 0.4654 0.2500 0.6751 0.100 Uiso 1 2 calc SR
Cl4 Cl 0.51531(15) 0.1421(2) 0.59692(12) 0.1085(8) Uani 1 1 d .
C7 C 0.4387(8) 0.2245(14) 0.4291(6) 0.066(7) Uani 0.50 1 d P
H7A H 0.4736 0.2512 0.4666 0.080 Uiso 1 2 calc SR
H7B H 0.4615 0.2543 0.3878 0.080 Uiso 0.50 1 calc PR
Cl5 Cl 0.3255(2) 0.2500 0.43906(18) 0.1228(15) Uani 1 2 d S
Cl6 Cl 0.4455(3) 0.0938(3) 0.42633(19) 0.0848(12) Uani 0.50 1 d P
H H 0.870(6) 0.2500 0.383(5) 0.08(3) Uiso 1 2 d S

loop_
_atom_site_aniso_label
_atom_site_aniso_U_11
_atom_site_aniso_U_22
_atom_site_aniso_U_33
_atom_site_aniso_U_23
_atom_site_aniso_U_13
_atom_site_aniso_U_12
Cu1 0.0249(3) 0.0320(3) 0.0350(3) -0.0027(2) 0.0003(2) 0.0005(2)
Cu2 0.0252(3) 0.0332(3) 0.0317(3) -0.0014(2) 0.0020(2) -0.0035(2)
Cu3 0.0237(4) 0.0342(4) 0.0302(4) 0.000 0.0000(3) 0.000
Cu4 0.0264(4) 0.0385(4) 0.0379(4) 0.000 -0.0058(3) 0.000
Cl1 0.0356(8) 0.0438(9) 0.0318(7) 0.000 0.0048(6) 0.000
Cl2 0.0216(7) 0.0486(9) 0.0433(8) 0.000 0.0000(6) 0.000
Cl3 0.0300(5) 0.0391(6) 0.0401(6) 0.0001(5) -0.0015(4) 0.0094(5)
C1 0.028(2) 0.043(3) 0.037(2) -0.008(2) -0.0031(18) -0.0011(19)
N1 0.0260(18) 0.033(2) 0.042(2) -0.0041(16) -0.0001(15) 0.0044(15)
C11 0.029(2) 0.039(3) 0.060(3) -0.016(2) 0.002(2) 0.005(2)
C2 0.046(3) 0.031(2) 0.042(3) -0.0032(19) -0.001(2) -0.006(2)
N2 0.039(2) 0.036(2) 0.039(2) -0.0056(17) 0.0088(17) -0.0100(17)
C21 0.066(4) 0.050(3) 0.051(3) -0.008(3) 0.015(3) -0.032(3)
C3 0.031(2) 0.051(3) 0.048(3) -0.014(2) 0.003(2) -0.013(2)
N3 0.0255(18) 0.045(2) 0.0352(19) -0.0070(17) -0.0050(15) -0.0011(17)
C31 0.036(3) 0.057(3) 0.049(3) -0.015(2) -0.015(2) 0.004(2)
C4 0.031(3) 0.036(3) 0.030(3) 0.000 0.006(2) 0.000
N4 0.0253(18) 0.0327(19) 0.0326(19) 0.0000(15) 0.0037(14) -0.0031(15)
C41 0.034(2) 0.036(2) 0.043(3) 0.006(2) 0.0055(19) -0.007(2)
C5 0.031(2) 0.038(2) 0.031(2) 0.0033(18) 0.0009(17) 0.0026(19)
N5 0.028(3) 0.033(3) 0.030(3) 0.000 -0.001(2) 0.000
C51 0.030(3) 0.051(4) 0.040(4) 0.000 -0.005(3) 0.000
B1 0.059(5) 0.032(4) 0.038(4) 0.000 0.002(4) 0.000
F1 0.096(4) 0.050(3) 0.034(2) 0.000 0.006(2) 0.000
F2 0.158(5) 0.048(2) 0.061(2) -0.0064(17) -0.035(3) 0.032(2)
F3 0.068(4) 0.211(9) 0.069(4) 0.000 0.020(3) 0.000
C6 0.055(6) 0.131(10) 0.065(6) 0.000 -0.002(5) 0.000
Cl4 0.0629(12) 0.180(3) 0.0826(14) -0.0149(15) 0.0013(10) -0.0070(14)
C7 0.045(6) 0.10(2) 0.052(6) -0.011(7) -0.004(4) -0.003(7)
Cl5 0.0554(17) 0.221(5) 0.092(2) 0.000 0.0058(15) 0.000
Cl6 0.095(3) 0.091(3) 0.069(2) 0.0017(19) -0.0027(19) -0.038(2)

loop_
_atom_type_symbol
_atom_type_description
_atom_type_scat_dispersion_real
_atom_type_scat_dispersion_imag
_atom_type_scat_source
C C 0.0033 0.0016 'International Tables Vol C Tables 4.2.6.8 and 6.1.1.4'
H H 0.0000 0.0000 'International Tables Vol C Tables 4.2.6.8 and 6.1.1.4'
N N 0.0061 0.0033 'International Tables Vol C Tables 4.2.6.8 and 6.1.1.4'
Cl Cl 0.1484 0.1585 'International Tables Vol C Tables 4.2.6.8 and 6.1.1.4'
B B 0.0013 0.0007 'International Tables Vol C Tables 4.2.6.8 and 6.1.1.4'
F F 0.0171 0.0103 'International Tables Vol C Tables 4.2.6.8 and 6.1.1.4'
Cu Cu 0.3201 1.2651 'International Tables Vol C Tables 4.2.6.8 and 6.1.1.4'

loop_
_geom_angle_atom_site_label_1
_geom_angle_atom_site_label_2
_geom_angle_atom_site_label_3
_geom_angle
_geom_angle_site_symmetry_1
_geom_angle_site_symmetry_3
N1 Cu1 Cl3 104.43(11) . .
N1 Cu1 Cl1 102.36(11) . .
Cl3 Cu1 Cl1 122.71(5) . .
N1 Cu1 Cu3 144.61(11) . .
Cl3 Cu1 Cu3 58.93(3) . .
Cl1 Cu1 Cu3 112.89(3) . .
N1 Cu1 Cu1 148.13(10) . 8_565
Cl3 Cu1 Cu1 107.41(3) . 8_565
Cl1 Cu1 Cu1 58.49(2) . 8_565
Cu3 Cu1 Cu1 59.274(15) . 8_565
N1 Cu1 Cu4 91.21(10) . .
Cl3 Cu1 Cu4 148.09(4) . .
Cl1 Cu1 Cu4 79.22(4) . .
Cu3 Cu1 Cu4 92.38(3) . .
Cu1 Cu1 Cu4 61.818(14) 8_565 .
N1 Cu1 Cu2 89.47(11) . .
Cl3 Cu1 Cu2 92.19(3) . .
Cl1 Cu1 Cu2 137.66(4) . .
Cu3 Cu1 Cu2 62.57(2) . .
Cu1 Cu1 Cu2 90.646(15) 8_565 .
Cu4 Cu1 Cu2 59.80(2) . .
N1 Cu1 H 124(3) . .
Cl3 Cu1 H 105(3) . .
Cl1 Cu1 H 100(2) . .
Cu3 Cu1 H 48(3) . .
Cu1 Cu1 H 47(2) 8_565 .
Cu4 Cu1 H 45(3) . .
Cu2 Cu1 H 44(2) . .
N2 Cu2 N4 121.81(15) . .
N2 Cu2 Cl2 97.84(12) . .
N4 Cu2 Cl2 98.16(11) . .
N2 Cu2 Cu2 146.16(12) . 8_565
N4 Cu2 Cu2 88.00(10) . 8_565
Cl2 Cu2 Cu2 59.17(2) . 8_565
N2 Cu2 Cu4 86.73(11) . .
N4 Cu2 Cu4 148.78(10) . .
Cl2 Cu2 Cu4 62.68(4) . .
Cu2 Cu2 Cu4 61.256(14) 8_565 .
N2 Cu2 Cu3 132.25(11) . .
N4 Cu2 Cu3 82.24(10) . .
Cl2 Cu2 Cu3 120.54(3) . .
Cu2 Cu2 Cu3 61.434(14) 8_565 .
Cu4 Cu2 Cu3 87.06(3) . .
N2 Cu2 Cu1 82.55(11) . .
N4 Cu2 Cu1 130.88(10) . .
Cl2 Cu2 Cu1 121.79(4) . .
Cu2 Cu2 Cu1 89.354(15) 8_565 .
Cu4 Cu2 Cu1 59.22(2) . .
Cu3 Cu2 Cu1 54.19(2) . .
N2 Cu2 H 117(2) . .
N4 Cu2 H 118(3) . .
Cl2 Cu2 H 91(3) . .
Cu2 Cu2 H 47(2) 8_565 .
Cu4 Cu2 H 44(3) . .
Cu3 Cu2 H 43(3) . .
Cu1 Cu2 H 43(2) . .
N5 Cu3 Cl3 104.96(8) . 8_565
N5 Cu3 Cl3 104.96(8) . .
Cl3 Cu3 Cl3 111.59(6) 8_565 .
N5 Cu3 Cu1 145.87(6) . .
Cl3 Cu3 Cu1 108.95(4) 8_565 .
Cl3 Cu3 Cu1 58.64(3) . .
N5 Cu3 Cu1 145.87(6) . 8_565
Cl3 Cu3 Cu1 58.64(3) 8_565 8_565
Cl3 Cu3 Cu1 108.95(4) . 8_565
Cu1 Cu3 Cu1 61.45(3) . 8_565
N5 Cu3 Cu2 90.15(13) . .
Cl3 Cu3 Cu2 146.45(4) 8_565 .
Cl3 Cu3 Cu2 92.43(3) . .
Cu1 Cu3 Cu2 63.24(2) . .
Cu1 Cu3 Cu2 92.20(3) 8_565 .
N5 Cu3 Cu2 90.15(13) . 8_565
Cl3 Cu3 Cu2 92.43(3) 8_565 8_565
Cl3 Cu3 Cu2 146.45(4) . 8_565
Cu1 Cu3 Cu2 92.20(3) . 8_565
Cu1 Cu3 Cu2 63.24(2) 8_565 8_565
Cu2 Cu3 Cu2 57.13(3) . 8_565
N5 Cu3 H 125(3) . .
Cl3 Cu3 H 105.1(15) 8_565 .
Cl3 Cu3 H 105.1(15) . .
Cu1 Cu3 H 48(2) . .
Cu1 Cu3 H 48(2) 8_565 .
Cu2 Cu3 H 44(2) . .
Cu2 Cu3 H 44(2) 8_565 .
N3 Cu4 N3 125.0(2) . 8_565
N3 Cu4 Cu1 134.68(10) . 8_565
N3 Cu4 Cu1 82.25(10) 8_565 8_565
N3 Cu4 Cu1 82.25(10) . .
N3 Cu4 Cu1 134.68(10) 8_565 .
Cu1 Cu4 Cu1 56.36(3) 8_565 .
N3 Cu4 Cu2 142.55(11) . 8_565
N3 Cu4 Cu2 86.59(11) 8_565 8_565
Cu1 Cu4 Cu2 60.98(2) 8_565 8_565
Cu1 Cu4 Cu2 88.23(3) . 8_565
N3 Cu4 Cu2 86.59(11) . .
N3 Cu4 Cu2 142.55(11) 8_565 .
Cu1 Cu4 Cu2 88.23(3) 8_565 .
Cu1 Cu4 Cu2 60.98(2) . .
Cu2 Cu4 Cu2 57.49(3) 8_565 .
N3 Cu4 Cl2 96.95(11) . .
N3 Cu4 Cl2 96.95(11) 8_565 .
Cu1 Cu4 Cl2 116.55(4) 8_565 .
Cu1 Cu4 Cl2 116.55(4) . .
Cu2 Cu4 Cl2 55.67(3) 8_565 .
Cu2 Cu4 Cl2 55.67(3) . .
N3 Cu4 H 117.0(3) . .
N3 Cu4 H 117.0(3) 8_565 .
Cu1 Cu4 H 44(2) 8_565 .
Cu1 Cu4 H 44(2) . .
Cu2 Cu4 H 44(2) 8_565 .
Cu2 Cu4 H 44(2) . .
Cl2 Cu4 H 85(3) . .
Cu1 Cl1 Cu1 63.02(5) . 8_565
Cu2 Cl2 Cu2 61.66(4) 8_565 .
Cu2 Cl2 Cu4 61.65(4) 8_565 .
Cu2 Cl2 Cu4 61.65(4) . .
Cu1 Cl3 Cu3 62.42(3) . .
N1 C1 N3 109.6(4) . .
N1 C1 H1A 109.8 . .
N3 C1 H1A 109.8 . .
N1 C1 H1B 109.8 . .
N3 C1 H1B 109.8 . .
H1A C1 H1B 108.2 . .
C2 N1 C1 109.7(4) . .
C2 N1 C11 109.3(4) . .
C1 N1 C11 108.5(4) . .
C2 N1 Cu1 110.6(3) . .
C1 N1 Cu1 109.4(3) . .
C11 N1 Cu1 109.2(3) . .
N1 C11 H11A 109.5 . .
N1 C11 H11B 109.5 . .
H11A C11 H11B 109.5 . .
N1 C11 H11C 109.5 . .
H11A C11 H11C 109.5 . .
H11B C11 H11C 109.5 . .
N1 C2 N2 110.3(4) . .
N1 C2 H2A 109.6 . .
N2 C2 H2A 109.6 . .
N1 C2 H2B 109.6 . .
N2 C2 H2B 109.6 . .
H2A C2 H2B 108.1 . .
C3 N2 C2 107.9(4) . .
C3 N2 C21 107.2(4) . .
C2 N2 C21 107.0(4) . .
C3 N2 Cu2 111.1(3) . .
C2 N2 Cu2 113.7(3) . .
C21 N2 Cu2 109.7(3) . .
N2 C21 H21A 109.5 . .
N2 C21 H21B 109.5 . .
H21A C21 H21B 109.5 . .
N2 C21 H21C 109.5 . .
H21A C21 H21C 109.5 . .
H21B C21 H21C 109.5 . .
N3 C3 N2 111.0(4) . .
N3 C3 H3A 109.4 . .
N2 C3 H3A 109.4 . .
N3 C3 H3B 109.4 . .
N2 C3 H3B 109.4 . .
H3A C3 H3B 108.0 . .
C3 N3 C1 107.0(4) . .
C3 N3 C31 107.9(4) . .
C1 N3 C31 105.7(4) . .
C3 N3 Cu4 110.4(3) . .
C1 N3 Cu4 115.1(3) . .
C31 N3 Cu4 110.4(3) . .
N3 C31 H31A 109.5 . .
N3 C31 H31B 109.5 . .
H31A C31 H31B 109.5 . .
N3 C31 H31C 109.5 . .
H31A C31 H31C 109.5 . .
H31B C31 H31C 109.5 . .
N4 C4 N4 110.1(5) 8_565 .
N4 C4 H4A 109.6 8_565 .
N4 C4 H4A 109.6 . .
N4 C4 H4B 109.6 8_565 .
N4 C4 H4B 109.6 . .
H4A C4 H4B 108.2 . .
C5 N4 C4 108.8(4) . .
C5 N4 C41 106.8(3) . .
C4 N4 C41 106.2(3) . .
C5 N4 Cu2 114.5(3) . .
C4 N4 Cu2 109.0(3) . .
C41 N4 Cu2 111.2(3) . .
N4 C41 H41A 109.5 . .
N4 C41 H41B 109.5 . .
H41A C41 H41B 109.5 . .
N4 C41 H41C 109.5 . .
H41A C41 H41C 109.5 . .
H41B C41 H41C 109.5 . .
N5 C5 N4 109.2(4) . .
N5 C5 H5A 109.8 . .
N4 C5 H5A 109.8 . .
N5 C5 H5B 109.8 . .
N4 C5 H5B 109.8 . .
H5A C5 H5B 108.3 . .
C51 N5 C5 108.8(3) . .
C51 N5 C5 108.8(3) . 8_565
C5 N5 C5 110.0(5) . 8_565
C51 N5 Cu3 107.5(4) . .
C5 N5 Cu3 110.8(3) . .
C5 N5 Cu3 110.8(3) 8_565 .
N5 C51 H51A 109.5 . .
N5 C51 H51B 109.5 . .
H51A C51 H51B 109.5 . .
N5 C51 H51C 109.5 . .
H51A C51 H51C 109.5 . .
H51B C51 H51C 109.5 . .
F2 B1 F2 110.9(8) . 8_575
F2 B1 F1 111.8(5) . .
F2 B1 F1 111.8(5) 8_575 .
F2 B1 F3 106.6(5) . .
F2 B1 F3 106.6(5) 8_575 .
F1 B1 F3 108.8(7) . .
Cl4 C6 Cl4 111.7(6) . 8_565
Cl4 C6 H6A 109.3 . .
Cl4 C6 H6A 109.3 8_565 .
Cl4 C6 H6B 109.3 . .
Cl4 C6 H6B 109.3 8_565 .
H6A C6 H6B 107.9 . .
Cl5 C7 Cl6 104.8(8) . .
Cl5 C7 H7A 110.8 . .
Cl6 C7 H7A 110.8 . .
Cl5 C7 H7B 110.8 . .
Cl6 C7 H7B 110.8 . .
H7A C7 H7B 108.9 . .

loop_
_geom_bond_atom_site_label_1
_geom_bond_atom_site_label_2
_geom_bond_distance
_geom_bond_site_symmetry_2
Cu1 N1 2.048(4) .
Cu1 Cl3 2.3668(12) .
Cu1 Cl1 2.4014(14) .
Cu1 Cu3 2.4566(8) .
Cu1 Cu1 2.5103(11) 8_565
Cu1 Cu4 2.6577(8) .
Cu1 Cu2 2.7049(8) .
Cu1 H 1.84(7) .
Cu2 N2 2.120(4) .
Cu2 N4 2.150(4) .
Cu2 Cl2 2.5087(14) .
Cu2 Cu2 2.5713(11) 8_565
Cu2 Cu4 2.6734(9) .
Cu2 Cu3 2.6887(8) .
Cu2 H 1.87(7) .
Cu3 N5 2.031(5) .
Cu3 Cl3 2.3740(12) 8_565
Cu3 Cl3 2.3740(12) .
Cu3 Cu1 2.4566(8) 8_565
Cu3 Cu2 2.6887(8) 8_565
Cu3 H 1.83(10) .
Cu4 N3 2.138(4) .
Cu4 N3 2.138(4) 8_565
Cu4 Cu1 2.6577(8) 8_565
Cu4 Cu2 2.6734(9) 8_565
Cu4 Cl2 2.6989(18) .
Cu4 H 1.87(9) .
Cl1 Cu1 2.4014(14) 8_565
Cl2 Cu2 2.5087(14) 8_565
C1 N1 1.472(6) .
C1 N3 1.484(6) .
C1 H1A 0.9900 .
C1 H1B 0.9900 .
N1 C2 1.467(6) .
N1 C11 1.489(6) .
C11 H11A 0.9800 .
C11 H11B 0.9800 .
C11 H11C 0.9800 .
C2 N2 1.472(6) .
C2 H2A 0.9900 .
C2 H2B 0.9900 .
N2 C3 1.472(7) .
N2 C21 1.491(6) .
C21 H21A 0.9800 .
C21 H21B 0.9800 .
C21 H21C 0.9800 .
C3 N3 1.471(6) .
C3 H3A 0.9900 .
C3 H3B 0.9900 .
N3 C31 1.489(6) .
C31 H31A 0.9800 .
C31 H31B 0.9800 .
C31 H31C 0.9800 .
C4 N4 1.477(5) 8_565
C4 N4 1.477(5) .
C4 H4A 0.9900 .
C4 H4B 0.9900 .
N4 C5 1.477(6) .
N4 C41 1.498(5) .
C41 H41A 0.9800 .
C41 H41B 0.9800 .
C41 H41C 0.9800 .
C5 N5 1.476(5) .
C5 H5A 0.9900 .
C5 H5B 0.9900 .
N5 C51 1.473(8) .
N5 C5 1.476(5) 8_565
C51 H51A 0.9800 .
C51 H51B 0.9800 .
C51 H51C 0.9800 .
B1 F2 1.351(6) .
B1 F2 1.351(6) 8_575
B1 F1 1.356(9) .
B1 F3 1.383(11) .
C6 Cl4 1.747(7) .
C6 Cl4 1.747(7) 8_565
C6 H6A 0.9900 .
C6 H6B 0.9900 .
C7 Cl5 1.742(12) .
C7 Cl6 1.757(19) .
C7 H7A 0.9900 .
C7 H7B 0.9900 .
